data_1571379
loop_
_publ_author_name
'Yamba, Zaina'
'Peoble, Anna'
'Novikov, Egor'
'Casta\~neda, Ra\'ul'
'Timofeeva, Tatiana'

_publ_section_title
;
 Interplay of Isomorphs and Polymorphs of Amidino-Copper(II) Complexes
 with Different Halides
;
_journal_issue 4
_journal_name_full Crystals
_journal_page_first 319
_journal_paper_doi 10.3390/cryst14040319
_journal_volume 14
_journal_year 2024
_chemical_formula_moiety 'C5 H6 Cl2 Cu N4'
_chemical_formula_sum 'C5 H6 Cl2 Cu N4'
_chemical_formula_weight 256.58
_space_group_crystal_system orthorhombic
_space_group_IT_number 62
_space_group_name_Hall '-P 2ac 2n'
_space_group_name_H-M_alt 'P n m a'
_atom_sites_solution_hydrogens geom
_audit_creation_date 2024-02-13
_audit_creation_method
;
Olex2 1.5-alpha
(compiled 2022.11.02 svn.ra8b101fa for OlexSys, GUI svn.r6635)
;
_cell_angle_alpha 90
_cell_angle_beta 90
_cell_angle_gamma 90
_cell_formula_units_Z 4
_cell_length_a 8.710(6)
_cell_length_b 6.292(5)
_cell_length_c 15.260(11)
_cell_measurement_reflns_used 2343
_cell_measurement_temperature 100.15
_cell_measurement_theta_max 27.35
_cell_measurement_theta_min 2.69
_cell_volume 836.3(11)
_computing_molecular_graphics 'Olex2 1.5-alpha (Dolomanov et al., 2009)'
_computing_publication_material 'Olex2 1.5-alpha (Dolomanov et al., 2009)'
_computing_structure_refinement 'SHELXL 2017/1 (Sheldrick, 2015)'
_computing_structure_solution 'SHELXT 2014/5 (Sheldrick, 2014)'
_diffrn_ambient_temperature 100.15
_diffrn_measured_fraction_theta_full 0.996
_diffrn_measured_fraction_theta_max 0.996
_diffrn_measurement_device_type 'Bruker APEX-II CCD'
_diffrn_measurement_method '\f and \w scans'
_diffrn_radiation_type MoK\a
_diffrn_radiation_wavelength 0.71073
_diffrn_reflns_av_R_equivalents 0.0488
_diffrn_reflns_av_unetI/netI 0.0223
_diffrn_reflns_Laue_measured_fraction_full 0.996
_diffrn_reflns_Laue_measured_fraction_max 0.996
_diffrn_reflns_limit_h_max 12
_diffrn_reflns_limit_h_min -12
_diffrn_reflns_limit_k_max 8
_diffrn_reflns_limit_k_min -8
_diffrn_reflns_limit_l_max 21
_diffrn_reflns_limit_l_min -20
_diffrn_reflns_number 17318
_diffrn_reflns_point_group_measured_fraction_full 0.996
_diffrn_reflns_point_group_measured_fraction_max 0.996
_diffrn_reflns_theta_full 25.242
_diffrn_reflns_theta_max 30.486
_diffrn_reflns_theta_min 2.669
_exptl_absorpt_coefficient_mu 3.193
_exptl_absorpt_correction_T_max 0.7461
_exptl_absorpt_correction_T_min 0.5956
_exptl_absorpt_correction_type multi-scan
_exptl_absorpt_process_details
;
SADABS-2016/2 (Bruker,2016) was used for absorption correction.
wR2(int) was 0.0889 before and 0.0561 after correction.
The Ratio of minimum to maximum transmission is 0.7983.
The \l/2 correction factor is Not present.
;
_exptl_crystal_colour blue
_exptl_crystal_colour_primary blue
_exptl_crystal_density_diffrn 2.038
_exptl_crystal_description plate
_exptl_crystal_F_000 508
_exptl_crystal_size_max 0.3
_exptl_crystal_size_mid 0.09
_exptl_crystal_size_min 0.04
_refine_diff_density_max 0.973
_refine_diff_density_min -1.393
_refine_diff_density_rms 0.164
_refine_ls_extinction_method none
_refine_ls_goodness_of_fit_ref 1.344
_refine_ls_hydrogen_treatment constr
_refine_ls_matrix_type full
_refine_ls_number_parameters 73
_refine_ls_number_reflns 1376
_refine_ls_number_restraints 0
_refine_ls_restrained_S_all 1.344
_refine_ls_R_factor_all 0.0767
_refine_ls_R_factor_gt 0.0697
_refine_ls_shift/su_max 0.000
_refine_ls_shift/su_mean 0.000
_refine_ls_structure_factor_coef Fsqd
_refine_ls_weighting_details 'w=1/[\s^2^(Fo^2^)+9.8543P] where P=(Fo^2^+2Fc^2^)/3'
_refine_ls_weighting_scheme calc
_refine_ls_wR_factor_gt 0.1601
_refine_ls_wR_factor_ref 0.1624
_reflns_Friedel_coverage 0.000
_reflns_number_gt 1208
_reflns_number_total 1376
_reflns_threshold_expression 'I > 2\s(I)'
_cod_data_source_file Crystals-CIFS.cif
_cod_data_source_block 4
_cod_original_cell_volume 836.4(11)
_cod_database_code 1571379
_shelx_shelxl_version_number 2017/1
_shelx_space_group_comment
;
The symmetry employed for this shelxl refinement is uniquely defined
by the following loop, which should always be used as a source of
symmetry information in preference to the above space-group names.
They are only intended as comments.
;
_shelx_estimated_absorpt_t_max 0.883
_shelx_estimated_absorpt_t_min 0.448
_olex2_refinement_description
;
1.a Aromatic/amide H refined with riding coordinates:
 N2(H2), C2(H2A), C1(H1), C5(H5)
1.b X=CH2 refined with riding coordinates:
 N3(H3A,H3B)
;
_olex2_submission_special_instructions 'No special instructions were received'

loop_
_space_group_symop_operation_xyz
'x, y, z'
'-x+1/2, -y, z+1/2'
'-x, y+1/2, -z'
'x+1/2, -y+1/2, -z+1/2'
'-x, -y, -z'
'x-1/2, y, -z-1/2'
'x, -y-1/2, z'
'-x-1/2, y-1/2, z-1/2'

loop_
_atom_site_label
_atom_site_type_symbol
_atom_site_fract_x
_atom_site_fract_y
_atom_site_fract_z
_atom_site_U_iso_or_equiv
_atom_site_adp_type
_atom_site_occupancy
_atom_site_site_symmetry_order
_atom_site_calc_flag
_atom_site_refinement_flags_posn
_atom_site_refinement_flags_adp
_atom_site_refinement_flags_occupancy
_atom_site_disorder_assembly
_atom_site_disorder_group
Cu1 Cu 0.40351(11) 0.250000 0.55667(7) 0.0300(3) Uani 1 2 d S T P . .
Cl1 Cl 0.6119(2) 0.250000 0.46969(14) 0.0345(6) Uani 1 2 d S T P . .
Cl2 Cl 0.5398(3) 0.250000 0.68445(15) 0.0416(7) Uani 1 2 d S T P . .
N2 N 0.2066(8) 0.250000 0.6206(5) 0.0289(17) Uani 1 2 d S T P . .
H2 H 0.204007 0.250000 0.678219 0.035 Uiso 1 2 calc R U P . .
N1 N 0.2548(8) 0.250000 0.4519(5) 0.0285(16) Uani 1 2 d S T P . .
N4 N -0.0142(8) 0.250000 0.4261(6) 0.048(3) Uani 1 2 d S T P . .
N3 N -0.0625(8) 0.250000 0.6026(5) 0.042(2) Uani 1 2 d S T P . .
H3A H -0.082548 0.250000 0.659084 0.051 Uiso 1 2 calc R U P . .
H3B H -0.138318 0.250000 0.564412 0.051 Uiso 1 2 calc R U P . .
C3 C 0.1062(9) 0.250000 0.4776(5) 0.031(2) Uani 1 2 d S T P . .
C4 C 0.0815(9) 0.250000 0.5749(5) 0.032(2) Uani 1 2 d S T P . .
C2 C 0.2808(10) 0.250000 0.3667(6) 0.039(3) Uani 1 2 d S T P . .
H2A H 0.383671 0.250000 0.345909 0.046 Uiso 1 2 calc R U P . .
C1 C 0.1604(11) 0.250000 0.3065(6) 0.042(3) Uani 1 2 d S T P . .
H1 H 0.178322 0.250000 0.245119 0.050 Uiso 1 2 calc R U P . .
C5 C 0.0160(11) 0.250000 0.3402(6) 0.052(4) Uani 1 2 d S T P . .
H5 H -0.068091 0.250000 0.300529 0.063 Uiso 1 2 calc R U P . .

loop_
_atom_site_aniso_label
_atom_site_aniso_U_11
_atom_site_aniso_U_22
_atom_site_aniso_U_33
_atom_site_aniso_U_23
_atom_site_aniso_U_13
_atom_site_aniso_U_12
Cu1 0.0146(4) 0.0581(8) 0.0172(5) 0.000 -0.0011(4) 0.000
Cl1 0.0148(8) 0.0608(16) 0.0278(10) 0.000 0.0020(7) 0.000
Cl2 0.0311(11) 0.0728(19) 0.0210(9) 0.000 -0.0085(8) 0.000
N2 0.018(3) 0.051(5) 0.018(3) 0.000 -0.001(3) 0.000
N1 0.014(3) 0.051(5) 0.021(3) 0.000 0.000(2) 0.000
N4 0.014(3) 0.099(9) 0.031(4) 0.000 -0.004(3) 0.000
N3 0.014(3) 0.083(7) 0.030(4) 0.000 0.003(3) 0.000
C3 0.012(3) 0.057(6) 0.023(4) 0.000 -0.001(3) 0.000
C4 0.018(3) 0.057(6) 0.020(4) 0.000 0.001(3) 0.000
C2 0.018(4) 0.073(8) 0.024(4) 0.000 0.002(3) 0.000
C1 0.029(4) 0.081(9) 0.015(4) 0.000 0.000(3) 0.000
C5 0.025(4) 0.108(12) 0.023(4) 0.000 -0.011(4) 0.000

loop_
_atom_type_symbol
_atom_type_description
_atom_type_scat_dispersion_real
_atom_type_scat_dispersion_imag
_atom_type_scat_source
C C 0.0033 0.0016 'International Tables Vol C Tables 4.2.6.8 and 6.1.1.4'
H H 0.0000 0.0000 'International Tables Vol C Tables 4.2.6.8 and 6.1.1.4'
Cl Cl 0.1484 0.1585 'International Tables Vol C Tables 4.2.6.8 and 6.1.1.4'
Cu Cu 0.3201 1.2651 'International Tables Vol C Tables 4.2.6.8 and 6.1.1.4'
N N 0.0061 0.0033 'International Tables Vol C Tables 4.2.6.8 and 6.1.1.4'

loop_
_geom_angle_atom_site_label_1
_geom_angle_atom_site_label_2
_geom_angle_atom_site_label_3
_geom_angle
_geom_angle_site_symmetry_1
_geom_angle_site_symmetry_3
_geom_angle_publ_flag
Cl1 Cu1 Cl2 94.84(11) . . ?
N2 Cu1 Cl1 173.4(2) . . ?
N2 Cu1 Cl2 91.7(2) . . ?
N2 Cu1 N1 80.6(3) . . ?
N1 Cu1 Cl1 92.8(2) . . ?
N1 Cu1 Cl2 172.3(2) . . ?
Cu1 N2 H2 121.1 . . ?
C4 N2 Cu1 117.8(6) . . ?
C4 N2 H2 121.1 . . ?
C3 N1 Cu1 112.2(6) . . ?
C2 N1 Cu1 131.1(6) . . ?
C2 N1 C3 116.7(7) . . ?
C3 N4 C5 115.5(8) . . ?
H3A N3 H3B 120.0 . . ?
C4 N3 H3A 120.0 . . ?
C4 N3 H3B 120.0 . . ?
N1 C3 C4 115.1(7) . . ?
N4 C3 N1 126.3(8) . . ?
N4 C3 C4 118.6(7) . . ?
N2 C4 N3 128.8(8) . . ?
N2 C4 C3 114.4(7) . . ?
N3 C4 C3 116.8(7) . . ?
N1 C2 H2A 119.3 . . ?
N1 C2 C1 121.3(8) . . ?
C1 C2 H2A 119.3 . . ?
C2 C1 H1 121.7 . . ?
C5 C1 C2 116.6(8) . . ?
C5 C1 H1 121.7 . . ?
N4 C5 C1 123.6(8) . . ?
N4 C5 H5 118.2 . . ?
C1 C5 H5 118.2 . . ?

loop_
_geom_bond_atom_site_label_1
_geom_bond_atom_site_label_2
_geom_bond_distance
_geom_bond_site_symmetry_2
_geom_bond_publ_flag
Cu1 Cl1 2.249(2) . ?
Cu1 Cl2 2.283(3) . ?
Cu1 N2 1.973(7) . ?
Cu1 N1 2.057(7) . ?
N2 H2 0.8800 . ?
N2 C4 1.293(10) . ?
N1 C3 1.352(10) . ?
N1 C2 1.321(11) . ?
N4 C3 1.310(10) . ?
N4 C5 1.338(13) . ?
N3 H3A 0.8800 . ?
N3 H3B 0.8800 . ?
N3 C4 1.324(10) . ?
C3 C4 1.500(12) . ?
C2 H2A 0.9500 . ?
C2 C1 1.394(12) . ?
C1 H1 0.9500 . ?
C1 C5 1.358(13) . ?
C5 H5 0.9500 . ?

loop_
_geom_torsion_atom_site_label_1
_geom_torsion_atom_site_label_2
_geom_torsion_atom_site_label_3
_geom_torsion_atom_site_label_4
_geom_torsion
_geom_torsion_site_symmetry_1
_geom_torsion_site_symmetry_2
_geom_torsion_site_symmetry_3
_geom_torsion_site_symmetry_4
_geom_torsion_publ_flag
Cu1 N2 C4 N3 180.000(2) . . . . ?
Cu1 N2 C4 C3 0.000(2) . . . . ?
Cu1 N1 C3 N4 180.000(2) . . . . ?
Cu1 N1 C3 C4 0.000(2) . . . . ?
Cu1 N1 C2 C1 180.000(1) . . . . ?
N1 C3 C4 N2 0.000(2) . . . . ?
N1 C3 C4 N3 180.000(2) . . . . ?
N1 C2 C1 C5 0.000(2) . . . . ?
N4 C3 C4 N2 180.000(2) . . . . ?
N4 C3 C4 N3 0.000(2) . . . . ?
C3 N1 C2 C1 0.000(2) . . . . ?
C3 N4 C5 C1 0.000(2) . . . . ?
C2 N1 C3 N4 0.000(2) . . . . ?
C2 N1 C3 C4 180.000(2) . . . . ?
C2 C1 C5 N4 0.000(2) . . . . ?
C5 N4 C3 N1 0.000(2) . . . . ?
C5 N4 C3 C4 180.000(2) . . . . ?
